data_1543556
loop_
_publ_author_name
'Jin-Xiang Chen'
'Wei-Er Lin'
'Ming Chen'
'Fu-Chang Que'
'Lei Tao'
'Xue-Lan Cen'
'Yang-Ming Zhou'
'Wen-Hua Chen'

_publ_section_title
;
 Synthesis and DNA photocleaving activities of ancillary ligand-containing
 zinc complexes of quaternized carboxylates
;
_journal_name_full 'Inorganica Chimica Acta'
_journal_page_first 195
_journal_page_last 201
_journal_paper_doi 10.1016/j.ica.2013.09.033
_journal_volume 409B
_journal_year 2014
_chemical_formula_sum 'C43 H46 Br0 Cl0 N2 O19 Zn2'
_chemical_formula_weight 1025.60
_space_group_IT_number 2
_symmetry_cell_setting triclinic
_symmetry_space_group_name_Hall '-P 1'
_symmetry_space_group_name_H-M 'P -1'
_atom_sites_solution_hydrogens geom
_atom_sites_solution_primary direct
_atom_sites_solution_secondary difmap
_cell_angle_alpha 105.453(2)
_cell_angle_beta 93.783(2)
_cell_angle_gamma 111.641(2)
_cell_formula_units_Z 1
_cell_length_a 9.0713(12)
_cell_length_b 9.5507(13)
_cell_length_c 14.686(2)
_cell_measurement_temperature 110(2)
_cell_measurement_theta_max 27.02
_cell_measurement_theta_min 3.35
_cell_volume 1120.6(3)
_computing_cell_refinement CrystalClear
_computing_data_collection 'CrystalClear (Rigaku, 2005)'
_computing_data_reduction CrystalClear
_computing_molecular_graphics 'Bruker SHELXTL/PC (Sheldrick, 1999)'
_computing_publication_material 'Bruker SHELXTL/PC and PLATON (Spek, 2003)'
_computing_structure_refinement 'SHELXL-97 (Sheldrick, 1997)'
_computing_structure_solution 'SHELXS-97 (Sheldrick, 1990)'
_diffrn_ambient_temperature 110(2)
_diffrn_measured_fraction_theta_full 0.972
_diffrn_measured_fraction_theta_max 0.972
_diffrn_measurement_device_type rigaku
_diffrn_radiation_monochromator graphite
_diffrn_radiation_source 'fine-focus sealed tube'
_diffrn_radiation_type MoK\a
_diffrn_radiation_wavelength 0.71073
_diffrn_reflns_av_R_equivalents 0.0202
_diffrn_reflns_av_sigmaI/netI 0.0308
_diffrn_reflns_limit_h_max 11
_diffrn_reflns_limit_h_min -11
_diffrn_reflns_limit_k_max 12
_diffrn_reflns_limit_k_min -12
_diffrn_reflns_limit_l_max 18
_diffrn_reflns_limit_l_min -18
_diffrn_reflns_number 9430
_diffrn_reflns_theta_full 27.02
_diffrn_reflns_theta_max 27.02
_diffrn_reflns_theta_min 1.46
_exptl_absorpt_coefficient_mu 1.151
_exptl_absorpt_correction_T_max 0.631
_exptl_absorpt_correction_T_min 0.602
_exptl_absorpt_correction_type multi-scan
_exptl_absorpt_process_details 'Jacobson, R. (1998) Private communication to Rigaku Corp.'
_exptl_crystal_colour colorless
_exptl_crystal_density_diffrn 1.520
_exptl_crystal_density_method 'not measured'
_exptl_crystal_description block
_exptl_crystal_F_000 530
_exptl_crystal_size_max 0.45
_exptl_crystal_size_mid 0.40
_exptl_crystal_size_min 0.40
_refine_diff_density_max 0.872
_refine_diff_density_min -0.634
_refine_diff_density_rms 0.095
_refine_ls_extinction_method none
_refine_ls_goodness_of_fit_ref 1.133
_refine_ls_hydrogen_treatment constr
_refine_ls_matrix_type full
_refine_ls_number_parameters 309
_refine_ls_number_reflns 4788
_refine_ls_number_restraints 0
_refine_ls_restrained_S_all 1.133
_refine_ls_R_factor_all 0.0476
_refine_ls_R_factor_gt 0.0398
_refine_ls_shift/su_max 0.0000
_refine_ls_shift/su_mean 0.0000
_refine_ls_structure_factor_coef Fsqd
_refine_ls_weighting_details 'calc w=1/[\s^2^(Fo^2^)+(0.1000P)^2^+0.0000P] where P=(Fo^2^+2Fc^2^)/3'
_refine_ls_weighting_scheme calc
_refine_ls_wR_factor_gt 0.1291
_refine_ls_wR_factor_ref 0.1403
_reflns_number_gt 4134
_reflns_number_total 4788
_reflns_threshold_expression >2sigma(I)
_cod_data_source_file ICA-2014-409B-195-201-1.cif
_cod_data_source_block 1
_cod_depositor_comments
;
The following automatic conversions were performed:

'_journal_paper_doi' value 'doi:10.1016/j.ica.2013.09.033' was
changed to '10.1016/j.ica.2013.09.033'.

Automatic conversion script
Id: cif_fix_values 6433 2018-09-21 13:16:33Z andrius 
;
_cod_original_sg_symbol_Hall '-p 1'
_cod_original_sg_symbol_H-M 'p -1'
_cod_database_code 1543556

loop_
_symmetry_equiv_pos_as_xyz
'x, y, z'
'-x, -y, -z'

loop_
_atom_site_label
_atom_site_type_symbol
_atom_site_fract_x
_atom_site_fract_y
_atom_site_fract_z
_atom_site_U_iso_or_equiv
_atom_site_adp_type
_atom_site_occupancy
_atom_site_symmetry_multiplicity
_atom_site_calc_flag
_atom_site_refinement_flags
_atom_site_disorder_assembly
_atom_site_disorder_group
Zn1 Zn 0.30900(3) 0.38473(3) 0.289082(19) 0.01746(13) Uani 1 1 d . . .
O1W O 0.4390(3) 0.6046(2) 0.37787(16) 0.0348(5) Uani 1 1 d . . .
H1WA H 0.4075 0.6761 0.3759 0.042 Uiso 1 1 d R . .
H1WB H 0.5068 0.6364 0.4292 0.042 Uiso 1 1 d R . .
O1 O 0.4719(2) 0.3007(2) 0.26006(14) 0.0252(4) Uani 1 1 d . . .
O2 O 0.2722(2) 0.1124(2) 0.14553(15) 0.0292(5) Uani 1 1 d . . .
O2W O 0.0777(3) 0.6021(3) 0.58939(17) 0.0504(7) Uani 1 1 d . . .
H2WA H 0.0250 0.6582 0.6082 0.061 Uiso 1 1 d R . .
H2WB H 0.1779 0.6617 0.6115 0.061 Uiso 1 1 d R . .
O3 O 0.1480(2) 0.2596(2) 0.35316(13) 0.0195(4) Uani 1 1 d . . .
O3W O 0.6153(3) 0.1925(5) 0.41910(18) 0.0797(12) Uani 1 1 d . . .
H3WA H 0.5880 0.2357 0.3798 0.096 Uiso 1 1 d R . .
H3BW H 0.6349 0.1175 0.3875 0.096 Uiso 1 1 d R . .
O4 O 0.3573(3) 0.3036(3) 0.45877(17) 0.0467(7) Uani 1 1 d . . .
O5 O 0.1651(2) 0.4221(2) 0.20472(13) 0.0226(4) Uani 1 1 d . . .
O6 O 0.3684(3) 0.5120(4) 0.12905(19) 0.0466(7) Uani 1 1 d . . .
O7 O 0.4794(5) 0.8427(5) 0.3065(3) 0.0275(9) Uani 0.50 1 d P . .
H7 H 0.5542 0.8134 0.3157 0.041 Uiso 0.50 1 calc PR . .
N1 N 0.8770(3) -0.2085(3) 0.16085(17) 0.0235(5) Uani 1 1 d . . .
C1 C 0.4133(3) 0.1714(3) 0.18840(19) 0.0206(5) Uani 1 1 d . . .
C2 C 0.5268(3) 0.0932(3) 0.16036(19) 0.0217(5) Uani 1 1 d . . .
C3 C 0.4680(4) -0.0587(4) 0.0939(2) 0.0317(7) Uani 1 1 d . . .
H3 H 0.3569 -0.1111 0.0655 0.038 Uiso 1 1 calc R . .
C4 C 0.5715(4) -0.1330(4) 0.0693(2) 0.0319(7) Uani 1 1 d . . .
H4 H 0.5306 -0.2367 0.0244 0.038 Uiso 1 1 calc R . .
C5 C 0.7342(4) -0.0579(4) 0.1095(2) 0.0251(6) Uani 1 1 d . . .
C6 C 0.7944(3) 0.0955(3) 0.17413(19) 0.0222(5) Uani 1 1 d . . .
H6 H 0.9063 0.1490 0.2007 0.027 Uiso 1 1 calc R . .
C7 C 0.6906(3) 0.1699(3) 0.19960(19) 0.0209(5) Uani 1 1 d . . .
H7A H 0.7317 0.2739 0.2442 0.025 Uiso 1 1 calc R . .
C8 C 0.8460(4) -0.1401(4) 0.0845(2) 0.0289(6) Uani 1 1 d . . .
H8A H 0.7977 -0.2261 0.0224 0.035 Uiso 1 1 calc R . .
H8B H 0.9496 -0.0634 0.0770 0.035 Uiso 1 1 calc R . .
C9 C 0.7523(3) -0.3154(3) 0.1838(2) 0.0275(6) Uani 1 1 d . . .
H9 H 0.6454 -0.3459 0.1519 0.033 Uiso 1 1 calc R . .
C10 C 0.7786(4) -0.3802(3) 0.2527(2) 0.0313(7) Uani 1 1 d . . .
H10 H 0.6903 -0.4537 0.2697 0.038 Uiso 1 1 calc R . .
C11 C 0.9356(4) -0.3376(4) 0.2976(2) 0.0327(7) Uani 1 1 d . . .
H11 H 0.9558 -0.3839 0.3442 0.039 Uiso 1 1 calc R . .
C12 C 1.0620(4) -0.2273(4) 0.2737(2) 0.0311(7) Uani 1 1 d . . .
H12 H 1.1698 -0.1953 0.3045 0.037 Uiso 1 1 calc R . .
C13 C 1.0293(3) -0.1639(3) 0.2042(2) 0.0265(6) Uani 1 1 d . . .
H13 H 1.1154 -0.0882 0.1871 0.032 Uiso 1 1 calc R . .
C14 C 0.2117(3) 0.2357(3) 0.42439(19) 0.0205(5) Uani 1 1 d . . .
C15 C 0.1012(3) 0.1138(3) 0.46376(18) 0.0170(5) Uani 1 1 d . . .
C16 C 0.1649(3) 0.0652(3) 0.53251(19) 0.0199(5) Uani 1 1 d . . .
H16 H 0.2782 0.1097 0.5545 0.024 Uiso 1 1 calc R . .
C17 C -0.0657(3) 0.0466(3) 0.43095(18) 0.0183(5) Uani 1 1 d . . .
H17 H -0.1105 0.0780 0.3836 0.022 Uiso 1 1 calc R . .
C18 C 0.2256(3) 0.4742(3) 0.13722(19) 0.0215(6) Uani 1 1 d . . .
C19 C 0.1079(3) 0.4859(3) 0.06614(17) 0.0160(5) Uani 1 1 d . . .
C20 C -0.0556(3) 0.4328(3) 0.07054(17) 0.0171(5) Uani 1 1 d . . .
H20 H -0.0941 0.3868 0.1188 0.020 Uiso 1 1 calc R . .
C21 C 0.1624(3) 0.5538(3) -0.00545(18) 0.0188(5) Uani 1 1 d . . .
H21 H 0.2737 0.5909 -0.0092 0.023 Uiso 1 1 calc R . .
C22 C 0.4244(6) 0.8916(6) 0.4003(3) 0.0129(9) Uani 0.50 1 d P . .
H22A H 0.4892 0.8803 0.4518 0.019 Uiso 0.50 1 calc PR . .
H22B H 0.3105 0.8237 0.3945 0.019 Uiso 0.50 1 calc PR . .
H22C H 0.4379 1.0024 0.4155 0.019 Uiso 0.50 1 calc PR . .

loop_
_atom_site_aniso_label
_atom_site_aniso_U_11
_atom_site_aniso_U_22
_atom_site_aniso_U_33
_atom_site_aniso_U_23
_atom_site_aniso_U_13
_atom_site_aniso_U_12
Zn1 0.01314(18) 0.02145(19) 0.01859(19) 0.01199(13) -0.00022(12) 0.00438(13)
O1W 0.0356(12) 0.0207(10) 0.0380(12) 0.0120(9) -0.0202(9) 0.0026(9)
O1 0.0216(10) 0.0243(10) 0.0267(10) 0.0055(8) 0.0030(8) 0.0079(8)
O2 0.0172(10) 0.0301(11) 0.0347(11) 0.0098(9) 0.0011(8) 0.0041(8)
O2W 0.0693(18) 0.0591(17) 0.0302(12) -0.0062(11) -0.0112(11) 0.0512(15)
O3 0.0138(9) 0.0253(10) 0.0229(9) 0.0159(8) 0.0026(7) 0.0059(7)
O3W 0.0435(16) 0.179(4) 0.0238(13) 0.0091(17) 0.0049(11) 0.069(2)
O4 0.0217(11) 0.0646(17) 0.0392(13) 0.0402(13) -0.0110(10) -0.0125(11)
O5 0.0203(10) 0.0307(10) 0.0206(9) 0.0152(8) 0.0006(7) 0.0100(8)
O6 0.0159(11) 0.0820(19) 0.0562(15) 0.0548(15) 0.0046(10) 0.0127(12)
O7 0.034(2) 0.022(2) 0.024(2) 0.0161(17) -0.0007(17) 0.0039(17)
N1 0.0185(11) 0.0210(12) 0.0282(12) 0.0045(9) 0.0081(9) 0.0066(9)
C1 0.0186(13) 0.0205(13) 0.0223(13) 0.0125(11) 0.0048(10) 0.0034(10)
C2 0.0199(13) 0.0218(13) 0.0192(13) 0.0074(10) 0.0029(10) 0.0030(11)
C3 0.0187(14) 0.0284(16) 0.0354(16) 0.0016(13) -0.0026(12) 0.0028(12)
C4 0.0281(16) 0.0245(15) 0.0327(16) -0.0028(12) -0.0023(12) 0.0085(12)
C5 0.0255(15) 0.0293(15) 0.0205(13) 0.0081(11) 0.0066(11) 0.0105(12)
C6 0.0182(13) 0.0240(14) 0.0221(13) 0.0095(11) 0.0037(10) 0.0042(11)
C7 0.0200(13) 0.0191(12) 0.0187(12) 0.0071(10) 0.0030(10) 0.0018(10)
C8 0.0309(16) 0.0338(16) 0.0248(14) 0.0082(12) 0.0115(12) 0.0157(13)
C9 0.0177(14) 0.0228(14) 0.0360(16) 0.0037(12) 0.0104(12) 0.0045(11)
C10 0.0285(16) 0.0214(14) 0.0438(18) 0.0084(13) 0.0202(14) 0.0088(12)
C11 0.0437(19) 0.0313(16) 0.0330(16) 0.0129(13) 0.0162(14) 0.0225(15)
C12 0.0247(15) 0.0305(16) 0.0325(16) 0.0026(13) 0.0024(12) 0.0104(13)
C13 0.0175(13) 0.0228(14) 0.0332(15) 0.0058(12) 0.0089(11) 0.0030(11)
C14 0.0169(13) 0.0227(13) 0.0186(12) 0.0101(10) 0.0016(10) 0.0022(10)
C15 0.0146(12) 0.0196(12) 0.0157(12) 0.0080(10) 0.0020(9) 0.0042(10)
C16 0.0137(12) 0.0258(14) 0.0185(12) 0.0095(10) -0.0002(9) 0.0049(10)
C17 0.0171(12) 0.0204(13) 0.0174(12) 0.0086(10) 0.0000(9) 0.0063(10)
C18 0.0162(13) 0.0231(13) 0.0236(13) 0.0128(11) -0.0024(10) 0.0033(11)
C19 0.0176(12) 0.0165(12) 0.0143(11) 0.0058(9) 0.0013(9) 0.0069(10)
C20 0.0189(13) 0.0176(12) 0.0149(12) 0.0071(10) 0.0029(9) 0.0062(10)
C21 0.0140(12) 0.0218(12) 0.0212(12) 0.0099(10) 0.0039(10) 0.0053(10)
C22 0.010(2) 0.016(2) 0.016(2) 0.0078(18) 0.0014(17) 0.0068(18)

loop_
_atom_type_symbol
_atom_type_description
_atom_type_scat_dispersion_real
_atom_type_scat_dispersion_imag
_atom_type_scat_source
C C 0.0033 0.0016 'International Tables Vol C Tables 4.2.6.8 and 6.1.1.4'
H H 0.0000 0.0000 'International Tables Vol C Tables 4.2.6.8 and 6.1.1.4'
Br Br -0.2901 2.4595 'International Tables Vol C Tables 4.2.6.8 and 6.1.1.4'
Cl Cl 0.1484 0.1585 'International Tables Vol C Tables 4.2.6.8 and 6.1.1.4'
N N 0.0061 0.0033 'International Tables Vol C Tables 4.2.6.8 and 6.1.1.4'
O O 0.0106 0.0060 'International Tables Vol C Tables 4.2.6.8 and 6.1.1.4'
Zn Zn 0.2839 1.4301 'International Tables Vol C Tables 4.2.6.8 and 6.1.1.4'

loop_
_geom_angle_atom_site_label_1
_geom_angle_atom_site_label_2
_geom_angle_atom_site_label_3
_geom_angle
_geom_angle_site_symmetry_1
_geom_angle_site_symmetry_3
O5 Zn1 O1 129.87(8) . .
O5 Zn1 O3 98.87(8) . .
O1 Zn1 O3 112.02(8) . .
O5 Zn1 O1W 101.50(8) . .
O1 Zn1 O1W 102.90(9) . .
O3 Zn1 O1W 110.82(9) . .
Zn1 O1W H1WA 118.0 . .
Zn1 O1W H1WB 130.4 . .
H1WA O1W H1WB 109.1 . .
C1 O1 Zn1 110.79(17) . .
H2WA O2W H2WB 107.1 . .
C14 O3 Zn1 113.28(16) . .
H3WA O3W H3BW 108.2 . .
C18 O5 Zn1 115.51(17) . .
C22 O7 H7 109.5 . .
C9 N1 C13 121.1(3) . .
C9 N1 C8 119.7(3) . .
C13 N1 C8 119.2(2) . .
O2 C1 O1 123.1(3) . .
O2 C1 C2 121.1(2) . .
O1 C1 C2 115.8(2) . .
C3 C2 C7 119.3(3) . .
C3 C2 C1 119.8(2) . .
C7 C2 C1 121.0(2) . .
C2 C3 C4 120.1(3) . .
C2 C3 H3 120.0 . .
C4 C3 H3 120.0 . .
C5 C4 C3 120.7(3) . .
C5 C4 H4 119.6 . .
C3 C4 H4 119.6 . .
C4 C5 C6 119.5(3) . .
C4 C5 C8 120.7(3) . .
C6 C5 C8 119.8(3) . .
C7 C6 C5 119.9(3) . .
C7 C6 H6 120.0 . .
C5 C6 H6 120.0 . .
C6 C7 C2 120.5(2) . .
C6 C7 H7A 119.7 . .
C2 C7 H7A 119.8 . .
N1 C8 C5 111.2(2) . .
N1 C8 H8A 109.4 . .
C5 C8 H8A 109.4 . .
N1 C8 H8B 109.4 . .
C5 C8 H8B 109.4 . .
H8A C8 H8B 108.0 . .
N1 C9 C10 120.4(3) . .
N1 C9 H9 119.8 . .
C10 C9 H9 119.8 . .
C9 C10 C11 119.5(3) . .
C9 C10 H10 120.3 . .
C11 C10 H10 120.3 . .
C10 C11 C12 119.3(3) . .
C10 C11 H11 120.3 . .
C12 C11 H11 120.3 . .
C11 C12 C13 119.0(3) . .
C11 C12 H12 120.5 . .
C13 C12 H12 120.5 . .
N1 C13 C12 120.6(3) . .
N1 C13 H13 119.7 . .
C12 C13 H13 119.7 . .
O4 C14 O3 122.9(2) . .
O4 C14 C15 120.4(2) . .
O3 C14 C15 116.7(2) . .
C16 C15 C17 119.3(2) . .
C16 C15 C14 120.1(2) . .
C17 C15 C14 120.6(2) . .
C17 C16 C15 120.9(2) 2_556 .
C17 C16 H16 119.6 2_556 .
C15 C16 H16 119.6 . .
C16 C17 C15 119.8(2) 2_556 .
C16 C17 H17 120.1 2_556 .
C15 C17 H17 120.1 . .
O6 C18 O5 124.4(2) . .
O6 C18 C19 120.7(2) . .
O5 C18 C19 114.9(2) . .
C20 C19 C21 118.8(2) . .
C20 C19 C18 121.2(2) . .
C21 C19 C18 120.0(2) . .
C21 C20 C19 120.6(2) 2_565 .
C21 C20 H20 119.7 2_565 .
C19 C20 H20 119.7 . .
C20 C21 C19 120.6(2) 2_565 .
C20 C21 H21 119.7 2_565 .
C19 C21 H21 119.7 . .
O7 C22 H22A 109.5 . .
O7 C22 H22B 109.5 . .
H22A C22 H22B 109.5 . .
O7 C22 H22C 109.5 . .
H22A C22 H22C 109.5 . .
H22B C22 H22C 109.5 . .

loop_
_geom_bond_atom_site_label_1
_geom_bond_atom_site_label_2
_geom_bond_distance
_geom_bond_site_symmetry_2
Zn1 O5 1.9324(18) .
Zn1 O1 1.9460(19) .
Zn1 O3 1.9852(18) .
Zn1 O1W 2.003(2) .
O1W H1WA 0.8387 .
O1W H1WB 0.8468 .
O1 C1 1.290(3) .
O2 C1 1.235(3) .
O2W H2WA 0.8485 .
O2W H2WB 0.8586 .
O3 C14 1.275(3) .
O3W H3WA 0.8650 .
O3W H3BW 0.8299 .
O4 C14 1.235(3) .
O5 C18 1.290(3) .
O6 C18 1.233(3) .
O7 C22 1.511(6) .
O7 H7 0.8400 .
N1 C9 1.348(4) .
N1 C13 1.342(4) .
N1 C8 1.499(4) .
C1 C2 1.499(4) .
C2 C3 1.395(4) .
C2 C7 1.391(4) .
C3 C4 1.384(4) .
C3 H3 0.9500 .
C4 C5 1.385(4) .
C4 H4 0.9500 .
C5 C6 1.395(4) .
C5 C8 1.504(4) .
C6 C7 1.389(4) .
C6 H6 0.9500 .
C7 H7A 0.9500 .
C8 H8A 0.9900 .
C8 H8B 0.9900 .
C9 C10 1.370(4) .
C9 H9 0.9500 .
C10 C11 1.391(5) .
C10 H10 0.9500 .
C11 C12 1.381(5) .
C11 H11 0.9500 .
C12 C13 1.384(4) .
C12 H12 0.9500 .
C13 H13 0.9500 .
C14 C15 1.506(3) .
C15 C16 1.392(4) .
C15 C17 1.400(3) .
C16 C17 1.378(4) 2_556
C16 H16 0.9500 .
C17 C16 1.378(4) 2_556
C17 H17 0.9500 .
C18 C19 1.498(3) .
C19 C20 1.392(4) .
C19 C21 1.402(3) .
C20 C21 1.379(4) 2_565
C20 H20 0.9500 .
C21 C20 1.379(4) 2_565
C21 H21 0.9500 .
C22 H22A 0.9800 .
C22 H22B 0.9800 .
C22 H22C 0.9800 .
